data_4101189
_journal_name_full 'Journal of the American Chemical Society'
_journal_paper_doi 10.1021/ja0602997
_journal_year 2006
_chemical_formula_sum 'C27 H26 Cl N O4'
_chemical_formula_weight 463.94
_space_group_IT_number 61
_symmetry_cell_setting orthorhombic
_symmetry_space_group_name_Hall '-P 2ac 2ab'
_symmetry_space_group_name_H-M 'P b c a'
_cell_angle_alpha 90.00
_cell_angle_beta 90.00
_cell_angle_gamma 90.00
_cell_formula_units_Z 8
_cell_length_a 13.135(3)
_cell_length_b 17.211(3)
_cell_length_c 20.129(4)
_cell_measurement_temperature 296(2)
_cell_volume 4550.6(16)
_diffrn_ambient_temperature 296(2)
_exptl_crystal_density_diffrn 1.354
_cod_depositor_comments
;
The following automatic conversions were performed:
'_symmetry_cell_setting' value 'Orthorhombic' changed to 'orthorhombic'
according to '/home/saulius/struct/CIF-dictionaries/cif_core.dic'
dictionary named 'cif_core.dic' version 2.4.1 from 2010-06-29.

Automatic conversion script
Id: cif_fix_enum 1527 2010-12-29 10:47:43Z saulius 
;
_cod_original_sg_symbol_H-M 'P ? ? ?'
_cod_database_code 4101189

loop_
_symmetry_equiv_pos_as_xyz
'x, y, z'
'-x+1/2, -y, z+1/2'
'-x, y+1/2, -z+1/2'
'x+1/2, -y+1/2, -z'
'-x, -y, -z'
'x-1/2, y, -z-1/2'
'x, -y-1/2, z-1/2'
'-x-1/2, y-1/2, z'

loop_
_atom_site_label
_atom_site_type_symbol
_atom_site_fract_x
_atom_site_fract_y
_atom_site_fract_z
_atom_site_U_iso_or_equiv
_atom_site_adp_type
_atom_site_occupancy
_atom_site_symmetry_multiplicity
_atom_site_calc_flag
_atom_site_refinement_flags
_atom_site_disorder_assembly
_atom_site_disorder_group
Cl1 Cl 0.68938(6) 0.22033(4) 0.52995(3) 0.0540(2) Uani 1 1 d . . .
O1 O 0.67043(13) 0.08025(10) 0.30278(9) 0.0465(5) Uani 1 1 d . . .
O2 O 0.43897(13) 0.24554(10) 0.52673(7) 0.0397(4) Uani 1 1 d . . .
O3 O 0.23720(14) 0.31843(11) 0.24215(8) 0.0496(5) Uani 1 1 d . . .
O4 O 0.32667(15) 0.50621(11) 0.47023(9) 0.0550(5) Uani 1 1 d . . .
N1 N 0.47094(14) 0.23222(10) 0.46733(8) 0.0287(4) Uani 1 1 d . . .
C1 C 0.59816(18) 0.04015(13) 0.33795(11) 0.0355(5) Uani 1 1 d . . .
C2 C 0.5974(2) -0.04023(14) 0.34652(13) 0.0430(6) Uani 1 1 d . . .
H2 H 0.6469 -0.0708 0.3262 0.052 Uiso 1 1 calc R . .
C3 C 0.5228(2) -0.07429(14) 0.38539(13) 0.0483(7) Uani 1 1 d . . .
H3 H 0.5226 -0.1280 0.3905 0.058 Uiso 1 1 calc R . .
C4 C 0.4485(2) -0.03092(14) 0.41684(13) 0.0437(6) Uani 1 1 d . . .
H4 H 0.3996 -0.0546 0.4434 0.052 Uiso 1 1 calc R . .
C5 C 0.44911(18) 0.04883(13) 0.40761(11) 0.0343(5) Uani 1 1 d . . .
C6 C 0.52195(17) 0.08440(12) 0.36756(11) 0.0306(5) Uani 1 1 d . . .
C7 C 0.50508(16) 0.17269(12) 0.36561(10) 0.0269(5) Uani 1 1 d . . .
C8 C 0.44008(16) 0.17938(12) 0.42633(10) 0.0273(5) Uani 1 1 d . . .
C9 C 0.38048(18) 0.10826(13) 0.44110(12) 0.0362(5) Uani 1 1 d . . .
H9A H 0.3133 0.1098 0.4212 0.043 Uiso 1 1 calc R . .
H9B H 0.3744 0.0991 0.4885 0.043 Uiso 1 1 calc R . .
C10 C 0.59652(16) 0.22542(12) 0.38358(11) 0.0294(5) Uani 1 1 d . . .
H10A H 0.6525 0.1948 0.4010 0.035 Uiso 1 1 calc R . .
H10B H 0.6200 0.2538 0.3449 0.035 Uiso 1 1 calc R . .
C11 C 0.55553(16) 0.28145(12) 0.43668(10) 0.0292(5) Uani 1 1 d . . .
C12 C 0.63222(19) 0.30238(14) 0.49057(12) 0.0391(6) Uani 1 1 d . . .
H12A H 0.5982 0.3335 0.5241 0.047 Uiso 1 1 calc R . .
H12B H 0.6855 0.3341 0.4711 0.047 Uiso 1 1 calc R . .
C13 C 0.7542(2) 0.03959(18) 0.27557(15) 0.0601(8) Uani 1 1 d . . .
H13A H 0.7909 0.0140 0.3105 0.090 Uiso 1 1 calc R . .
H13B H 0.7985 0.0755 0.2533 0.090 Uiso 1 1 calc R . .
H13C H 0.7301 0.0017 0.2443 0.090 Uiso 1 1 calc R . .
C14 C 0.45204(17) 0.19834(12) 0.30110(10) 0.0288(5) Uani 1 1 d . . .
C15 C 0.4932(2) 0.17890(15) 0.23995(11) 0.0411(6) Uani 1 1 d . . .
H15 H 0.5516 0.1484 0.2378 0.049 Uiso 1 1 calc R . .
C16 C 0.4477(2) 0.20479(16) 0.18194(12) 0.0450(6) Uani 1 1 d . . .
H16 H 0.4757 0.1913 0.1411 0.054 Uiso 1 1 calc R . .
C17 C 0.36195(18) 0.25007(15) 0.18409(11) 0.0387(6) Uani 1 1 d . . .
H17 H 0.3317 0.2670 0.1449 0.046 Uiso 1 1 calc R . .
C18 C 0.32086(17) 0.27031(13) 0.24459(11) 0.0349(5) Uani 1 1 d . . .
C19 C 0.36473(16) 0.24386(13) 0.30320(10) 0.0313(5) Uani 1 1 d . . .
H19 H 0.3356 0.2566 0.3439 0.038 Uiso 1 1 calc R . .
C20 C 0.1919(2) 0.34104(19) 0.30320(13) 0.0602(8) Uani 1 1 d . . .
H20A H 0.1653 0.2960 0.3253 0.090 Uiso 1 1 calc R . .
H20B H 0.1377 0.3770 0.2947 0.090 Uiso 1 1 calc R . .
H20C H 0.2422 0.3653 0.3309 0.090 Uiso 1 1 calc R . .
C21 C 0.50893(16) 0.35801(12) 0.41224(11) 0.0296(5) Uani 1 1 d . . .
C22 C 0.53521(18) 0.39099(14) 0.35190(11) 0.0386(6) Uani 1 1 d . . .
H22 H 0.5820 0.3665 0.3243 0.046 Uiso 1 1 calc R . .
C23 C 0.4914(2) 0.46073(15) 0.33291(13) 0.0466(6) Uani 1 1 d . . .
H23 H 0.5092 0.4826 0.2923 0.056 Uiso 1 1 calc R . .
C24 C 0.4224(2) 0.49834(15) 0.37274(13) 0.0453(6) Uani 1 1 d . . .
H24 H 0.3936 0.5451 0.3593 0.054 Uiso 1 1 calc R . .
C25 C 0.39617(18) 0.46552(13) 0.43331(12) 0.0380(6) Uani 1 1 d . . .
C26 C 0.43933(17) 0.39618(13) 0.45291(11) 0.0343(5) Uani 1 1 d . . .
H26 H 0.4218 0.3747 0.4937 0.041 Uiso 1 1 calc R . .
C27 C 0.3039(2) 0.47827(17) 0.53468(14) 0.0559(7) Uani 1 1 d . . .
H27A H 0.2761 0.4268 0.5315 0.084 Uiso 1 1 calc R . .
H27B H 0.2551 0.5120 0.5554 0.084 Uiso 1 1 calc R . .
H27C H 0.3650 0.4770 0.5608 0.084 Uiso 1 1 calc R . .

loop_
_atom_site_aniso_label
_atom_site_aniso_U_11
_atom_site_aniso_U_22
_atom_site_aniso_U_33
_atom_site_aniso_U_23
_atom_site_aniso_U_13
_atom_site_aniso_U_12
Cl1 0.0618(4) 0.0510(4) 0.0493(4) 0.0072(3) -0.0215(3) 0.0076(3)
O1 0.0453(10) 0.0372(10) 0.0571(11) -0.0012(8) 0.0135(8) 0.0089(8)
O2 0.0587(11) 0.0364(9) 0.0240(8) -0.0034(7) 0.0103(7) 0.0011(8)
O3 0.0483(10) 0.0674(12) 0.0332(9) 0.0022(9) -0.0053(8) 0.0210(9)
O4 0.0619(12) 0.0423(11) 0.0608(12) 0.0029(9) 0.0108(10) 0.0211(9)
N1 0.0365(10) 0.0257(10) 0.0239(10) 0.0022(8) 0.0029(8) 0.0025(8)
C1 0.0431(13) 0.0305(12) 0.0329(13) -0.0033(10) -0.0053(10) 0.0036(10)
C2 0.0528(15) 0.0313(13) 0.0449(15) -0.0068(11) -0.0089(12) 0.0092(11)
C3 0.0712(18) 0.0241(12) 0.0496(16) -0.0002(11) -0.0142(14) -0.0021(12)
C4 0.0581(16) 0.0294(13) 0.0437(15) 0.0029(11) -0.0020(12) -0.0084(12)
C5 0.0433(13) 0.0283(12) 0.0314(12) -0.0003(10) -0.0055(10) -0.0022(10)
C6 0.0391(12) 0.0247(11) 0.0280(12) -0.0011(9) -0.0080(10) -0.0010(9)
C7 0.0313(11) 0.0242(11) 0.0250(11) -0.0014(9) 0.0010(9) 0.0006(9)
C8 0.0300(11) 0.0256(11) 0.0263(11) 0.0029(9) -0.0011(9) 0.0025(9)
C9 0.0404(13) 0.0349(13) 0.0333(12) 0.0024(10) 0.0035(10) -0.0060(10)
C10 0.0321(11) 0.0257(11) 0.0302(12) 0.0005(9) 0.0021(9) 0.0016(9)
C11 0.0343(12) 0.0259(11) 0.0274(12) 0.0013(9) -0.0008(9) -0.0009(9)
C12 0.0471(14) 0.0311(13) 0.0390(14) -0.0001(10) -0.0081(11) -0.0014(11)
C13 0.0510(17) 0.0631(19) 0.0662(19) -0.0044(15) 0.0110(15) 0.0156(15)
C14 0.0359(12) 0.0233(11) 0.0273(11) -0.0005(9) 0.0002(9) -0.0036(9)
C15 0.0458(14) 0.0471(15) 0.0304(13) -0.0009(11) 0.0030(11) 0.0095(12)
C16 0.0558(16) 0.0565(17) 0.0226(12) -0.0014(11) 0.0060(11) 0.0053(13)
C17 0.0449(14) 0.0465(14) 0.0247(12) 0.0060(10) -0.0036(10) -0.0031(12)
C18 0.0355(12) 0.0361(13) 0.0331(12) 0.0023(10) -0.0046(10) -0.0010(10)
C19 0.0374(12) 0.0339(12) 0.0225(11) -0.0010(9) 0.0008(9) -0.0020(10)
C20 0.0584(18) 0.080(2) 0.0429(16) 0.0025(15) 0.0007(13) 0.0295(16)
C21 0.0330(12) 0.0259(11) 0.0298(11) 0.0000(9) -0.0039(9) -0.0024(9)
C22 0.0449(13) 0.0376(13) 0.0335(13) 0.0030(11) 0.0050(11) 0.0028(11)
C23 0.0562(16) 0.0456(15) 0.0380(14) 0.0155(12) 0.0006(12) 0.0021(13)
C24 0.0498(15) 0.0346(14) 0.0515(16) 0.0121(12) -0.0059(12) 0.0059(11)
C25 0.0399(13) 0.0296(12) 0.0444(14) -0.0023(11) -0.0026(11) 0.0024(10)
C26 0.0429(13) 0.0307(12) 0.0295(12) 0.0012(10) 0.0016(10) -0.0004(10)
C27 0.0619(18) 0.0504(17) 0.0555(18) -0.0088(14) 0.0123(14) 0.0120(14)

loop_
_geom_bond_atom_site_label_1
_geom_bond_atom_site_label_2
_geom_bond_distance
_geom_bond_site_symmetry_2
_geom_bond_publ_flag
Cl1 C12 1.785(2) . ?
O1 C1 1.371(3) . ?
O1 C13 1.415(3) . ?
O2 N1 1.288(2) . ?
O3 C18 1.377(3) . ?
O3 C20 1.420(3) . ?
O4 C25 1.370(3) . ?
O4 C27 1.416(3) . ?
N1 C8 1.293(3) . ?
N1 C11 1.527(3) . ?
C1 C6 1.392(3) . ?
C1 C2 1.394(3) . ?
C2 C3 1.385(4) . ?
C3 C4 1.382(4) . ?
C4 C5 1.385(3) . ?
C5 C6 1.393(3) . ?
C5 C9 1.521(3) . ?
C6 C7 1.536(3) . ?
C7 C8 1.495(3) . ?
C7 C14 1.538(3) . ?
C7 C10 1.548(3) . ?
C8 C9 1.483(3) . ?
C10 C11 1.537(3) . ?
C11 C12 1.523(3) . ?
C11 C21 1.534(3) . ?
C14 C15 1.386(3) . ?
C14 C19 1.390(3) . ?
C15 C16 1.385(3) . ?
C16 C17 1.371(4) . ?
C17 C18 1.377(3) . ?
C18 C19 1.390(3) . ?
C21 C22 1.384(3) . ?
C21 C26 1.392(3) . ?
C22 C23 1.385(3) . ?
C23 C24 1.373(4) . ?
C24 C25 1.387(3) . ?
C25 C26 1.379(3) . ?
